data_4100916
loop_
_publ_author_name
' Kimihisa Yamamoto '

_publ_section_title
;
Supplementary Information of X-ray Crystal Analysis of HAM4
;
_journal_name_full 'Journal of the American Chemical Society'
_journal_year 2005
_chemical_formula_sum 'C30 H59 B Ni P2'
_chemical_formula_weight 551.23
_space_group_IT_number 9
_symmetry_cell_setting monoclinic
_symmetry_space_group_name_Hall 'C -2yc'
_symmetry_space_group_name_H-M 'C 1 c 1'
_cell_angle_alpha 90.00
_cell_angle_beta 107.592(4)
_cell_angle_gamma 90.00
_cell_formula_units_Z 4
_cell_length_a 16.697(4)
_cell_length_b 11.156(2)
_cell_length_c 17.320(4)
_cell_measurement_temperature 100(2)
_cell_volume 3075.0(11)
_diffrn_ambient_temperature 100(2)
_exptl_crystal_density_diffrn 1.191
_cod_depositor_comments
;
The following automatic conversions were performed:
'_symmetry_cell_setting' value 'Monoclinic' changed to 'monoclinic'
according to '/home/saulius/struct/CIF-dictionaries/cif_core.dic'
dictionary named 'cif_core.dic' version 2.4.1 from 2010-06-29.

Automatic conversion script
Id: cif_fix_enum 1527 2010-12-29 10:47:43Z saulius 
;
_cod_original_sg_symbol_H-M 'C c'
_cod_database_code 4100916

loop_
_symmetry_equiv_pos_as_xyz
'x, y, z'
'x, -y, z+1/2'
'x+1/2, y+1/2, z'
'x+1/2, -y+1/2, z+1/2'

loop_
_atom_site_label
_atom_site_type_symbol
_atom_site_fract_x
_atom_site_fract_y
_atom_site_fract_z
_atom_site_U_iso_or_equiv
_atom_site_adp_type
_atom_site_occupancy
_atom_site_symmetry_multiplicity
_atom_site_calc_flag
_atom_site_refinement_flags
_atom_site_disorder_assembly
_atom_site_disorder_group
Ni1 Ni 0.84187(3) 0.59885(5) 0.86096(3) 0.01431(17) Uani 1 1 d . . .
P1 P 0.83951(8) 0.59986(11) 0.98763(7) 0.0170(3) Uani 1 1 d . . .
P2 P 0.76156(8) 0.43722(11) 0.83769(8) 0.0148(3) Uani 1 1 d . . .
C7 C 0.9366(3) 0.5971(4) 1.0756(3) 0.0195(11) Uani 1 1 d . . .
H7 H 0.9670 0.6713 1.0726 0.023 Uiso 1 1 calc R . .
C9 C 1.0047(3) 0.6039(5) 1.2265(3) 0.0278(13) Uani 1 1 d . . .
H9A H 1.0315 0.6805 1.2245 0.033 Uiso 1 1 calc R . .
H9B H 0.9934 0.5984 1.2781 0.033 Uiso 1 1 calc R . .
C26 C 0.6778(3) 0.4096(5) 0.6725(3) 0.0217(11) Uani 1 1 d . . .
H26A H 0.7140 0.4728 0.6637 0.026 Uiso 1 1 calc R . .
H26B H 0.7064 0.3338 0.6733 0.026 Uiso 1 1 calc R . .
C21 C 0.6623(3) 0.4289(4) 0.7539(3) 0.0192(11) Uani 1 1 d . . .
H21 H 0.6305 0.3599 0.7640 0.023 Uiso 1 1 calc R . .
C8 C 0.9220(3) 0.5979(5) 1.1580(3) 0.0265(12) Uani 1 1 d . . .
H8A H 0.8918 0.5259 1.1639 0.032 Uiso 1 1 calc R . .
H8B H 0.8875 0.6664 1.1615 0.032 Uiso 1 1 calc R . .
C1 C 0.7783(3) 0.7258(4) 1.0109(3) 0.0200(11) Uani 1 1 d . . .
H1 H 0.7655 0.7071 1.0612 0.024 Uiso 1 1 calc R . .
C15 C 0.8160(3) 0.2954(4) 0.8267(3) 0.0155(11) Uani 1 1 d . . .
H15 H 0.8322 0.3035 0.7771 0.019 Uiso 1 1 calc R . .
C12 C 0.9956(3) 0.4936(5) 1.0703(3) 0.0247(12) Uani 1 1 d . . .
H12A H 0.9690 0.4177 1.0748 0.030 Uiso 1 1 calc R . .
H12B H 1.0058 0.4957 1.0181 0.030 Uiso 1 1 calc R . .
C17 C 0.9462(3) 0.1720(5) 0.8829(3) 0.0257(13) Uani 1 1 d . . .
H17A H 0.9639 0.1837 0.8350 0.031 Uiso 1 1 calc R . .
H17B H 0.9961 0.1626 0.9290 0.031 Uiso 1 1 calc R . .
C23 C 0.5275(3) 0.5373(5) 0.6823(3) 0.0288(13) Uani 1 1 d . . .
H23A H 0.4963 0.6110 0.6812 0.035 Uiso 1 1 calc R . .
H23B H 0.4932 0.4713 0.6908 0.035 Uiso 1 1 calc R . .
C25 C 0.5963(4) 0.4093(5) 0.6031(3) 0.0311(13) Uani 1 1 d . . .
H25A H 0.6091 0.4032 0.5522 0.037 Uiso 1 1 calc R . .
H25B H 0.5635 0.3395 0.6079 0.037 Uiso 1 1 calc R . .
C6 C 0.8292(3) 0.8418(4) 1.0236(3) 0.0215(12) Uani 1 1 d . . .
H6A H 0.8803 0.8314 1.0682 0.026 Uiso 1 1 calc R . .
H6B H 0.8450 0.8593 0.9752 0.026 Uiso 1 1 calc R . .
C22 C 0.6085(3) 0.5418(5) 0.7513(3) 0.0228(12) Uani 1 1 d . . .
H22A H 0.5957 0.5493 0.8021 0.027 Uiso 1 1 calc R . .
H22B H 0.6403 0.6120 0.7452 0.027 Uiso 1 1 calc R . .
C16 C 0.8967(3) 0.2819(4) 0.8958(3) 0.0190(12) Uani 1 1 d . . .
H16A H 0.8837 0.2736 0.9464 0.023 Uiso 1 1 calc R . .
H16B H 0.9309 0.3532 0.8993 0.023 Uiso 1 1 calc R . .
C20 C 0.7617(4) 0.1816(4) 0.8166(3) 0.0245(13) Uani 1 1 d . . .
H20A H 0.7441 0.1697 0.8645 0.029 Uiso 1 1 calc R . .
H20B H 0.7118 0.1909 0.7705 0.029 Uiso 1 1 calc R . .
C3 C 0.6452(3) 0.8479(5) 0.9614(3) 0.0240(12) Uani 1 1 d . . .
H3A H 0.5950 0.8599 0.9160 0.029 Uiso 1 1 calc R . .
H3B H 0.6279 0.8293 1.0087 0.029 Uiso 1 1 calc R . .
C19 C 0.8115(4) 0.0730(5) 0.8037(4) 0.0299(13) Uani 1 1 d . . .
H19A H 0.7775 0.0014 0.7999 0.036 Uiso 1 1 calc R . .
H19B H 0.8246 0.0819 0.7532 0.036 Uiso 1 1 calc R . .
C10 C 1.0640(3) 0.5032(5) 1.2202(3) 0.0285(12) Uani 1 1 d . . .
H10A H 1.0405 0.4268 1.2291 0.034 Uiso 1 1 calc R . .
H10B H 1.1175 0.5133 1.2619 0.034 Uiso 1 1 calc R . .
C24 C 0.5448(4) 0.5209(5) 0.6021(3) 0.0363(15) Uani 1 1 d . . .
H24A H 0.4920 0.5149 0.5590 0.044 Uiso 1 1 calc R . .
H24B H 0.5748 0.5902 0.5914 0.044 Uiso 1 1 calc R . .
C2 C 0.6951(3) 0.7428(4) 0.9433(3) 0.0201(11) Uani 1 1 d . . .
H2A H 0.7066 0.7570 0.8924 0.024 Uiso 1 1 calc R . .
H2B H 0.6619 0.6701 0.9376 0.024 Uiso 1 1 calc R . .
C4 C 0.6967(3) 0.9622(4) 0.9767(4) 0.0278(13) Uani 1 1 d . . .
H4A H 0.7071 0.9868 0.9268 0.033 Uiso 1 1 calc R . .
H4B H 0.6648 1.0252 0.9925 0.033 Uiso 1 1 calc R . .
C5 C 0.7793(3) 0.9469(5) 1.0417(3) 0.0267(12) Uani 1 1 d . . .
H5A H 0.7692 0.9336 1.0933 0.032 Uiso 1 1 calc R . .
H5B H 0.8120 1.0198 1.0461 0.032 Uiso 1 1 calc R . .
C11 C 1.0781(3) 0.5030(5) 1.1370(3) 0.0263(12) Uani 1 1 d . . .
H11A H 1.1065 0.5762 1.1302 0.032 Uiso 1 1 calc R . .
H11B H 1.1137 0.4359 1.1334 0.032 Uiso 1 1 calc R . .
C18 C 0.8924(4) 0.0590(4) 0.8729(4) 0.0289(13) Uani 1 1 d . . .
H18A H 0.9238 -0.0088 0.8621 0.035 Uiso 1 1 calc R . .
H18B H 0.8792 0.0431 0.9227 0.035 Uiso 1 1 calc R . .
C14 C 0.7240(3) 0.4144(4) 0.9265(3) 0.0200(12) Uani 1 1 d . . .
H14A H 0.6696 0.4525 0.9164 0.024 Uiso 1 1 calc R . .
H14B H 0.7166 0.3292 0.9334 0.024 Uiso 1 1 calc R . .
C13 C 0.7839(3) 0.4648(4) 1.0048(3) 0.0189(11) Uani 1 1 d . . .
H13A H 0.8248 0.4038 1.0302 0.023 Uiso 1 1 calc R . .
H13B H 0.7523 0.4841 1.0418 0.023 Uiso 1 1 calc R . .
C27 C 0.9985(4) 0.7556(4) 0.8393(4) 0.0304(14) Uani 1 1 d . . .
H27A H 1.0331 0.7166 0.8107 0.036 Uiso 1 1 calc R . .
H27B H 1.0034 0.8414 0.8328 0.036 Uiso 1 1 calc R . .
B1 B 0.9028(4) 0.7179(5) 0.7968(4) 0.0236(14) Uani 1 1 d . . .
C29 C 0.8612(4) 0.7743(5) 0.7085(4) 0.0345(15) Uani 1 1 d . . .
H29A H 0.8709 0.8601 0.7122 0.041 Uiso 1 1 calc R . .
H29B H 0.8908 0.7424 0.6727 0.041 Uiso 1 1 calc R . .
C30 C 0.7680(4) 0.7534(5) 0.6695(4) 0.0407(16) Uani 1 1 d . . .
H30A H 0.7372 0.7903 0.7017 0.061 Uiso 1 1 calc R . .
H30B H 0.7569 0.6688 0.6658 0.061 Uiso 1 1 calc R . .
H30C H 0.7510 0.7877 0.6162 0.061 Uiso 1 1 calc R . .
C28 C 1.0342(4) 0.7256(7) 0.9295(5) 0.081(3) Uani 1 1 d . . .
H28A H 1.0334 0.6403 0.9367 0.121 Uiso 1 1 calc R . .
H28B H 1.0007 0.7634 0.9588 0.121 Uiso 1 1 calc R . .
H28C H 1.0910 0.7542 0.9495 0.121 Uiso 1 1 calc R . .
H31 H 0.887(3) 0.611(4) 0.800(3) 0.031(15) Uiso 1 1 d . . .

loop_
_atom_site_aniso_label
_atom_site_aniso_U_11
_atom_site_aniso_U_22
_atom_site_aniso_U_33
_atom_site_aniso_U_23
_atom_site_aniso_U_13
_atom_site_aniso_U_12
Ni1 0.0169(3) 0.0117(3) 0.0163(3) 0.0002(3) 0.0080(2) -0.0025(3)
P1 0.0184(8) 0.0163(6) 0.0163(7) -0.0005(5) 0.0053(6) -0.0031(6)
P2 0.0162(7) 0.0137(6) 0.0146(6) -0.0003(5) 0.0048(5) -0.0025(5)
C7 0.018(3) 0.016(2) 0.023(3) 0.001(2) 0.005(2) -0.006(2)
C9 0.028(3) 0.034(3) 0.021(3) -0.001(2) 0.006(2) -0.002(3)
C26 0.014(3) 0.027(3) 0.023(3) -0.004(2) 0.004(2) 0.003(2)
C21 0.016(3) 0.020(3) 0.019(3) 0.000(2) 0.001(2) -0.006(2)
C8 0.026(3) 0.033(3) 0.019(3) 0.000(2) 0.006(2) 0.002(3)
C1 0.026(3) 0.019(3) 0.018(3) -0.003(2) 0.009(2) -0.003(2)
C15 0.015(3) 0.019(3) 0.014(2) -0.001(2) 0.007(2) -0.005(2)
C12 0.029(3) 0.023(3) 0.022(3) -0.001(2) 0.007(2) 0.001(2)
C17 0.019(3) 0.027(3) 0.027(3) 0.004(2) 0.002(3) 0.006(2)
C23 0.025(3) 0.029(3) 0.031(3) -0.004(2) 0.005(3) 0.006(3)
C25 0.032(4) 0.038(3) 0.022(3) -0.004(3) 0.005(3) 0.008(3)
C6 0.018(3) 0.018(3) 0.027(3) 0.000(2) 0.005(2) 0.000(2)
C22 0.019(3) 0.026(3) 0.020(3) -0.006(2) 0.000(2) 0.001(2)
C16 0.016(3) 0.016(3) 0.026(3) 0.002(2) 0.008(2) 0.001(2)
C20 0.026(3) 0.015(3) 0.033(3) 0.000(2) 0.010(3) -0.002(2)
C3 0.020(3) 0.029(3) 0.022(3) 0.000(2) 0.007(2) 0.002(2)
C19 0.030(3) 0.021(3) 0.036(3) -0.006(2) 0.005(3) -0.004(2)
C10 0.024(3) 0.035(3) 0.023(3) 0.000(2) 0.003(2) 0.002(3)
C24 0.031(4) 0.047(4) 0.022(3) -0.002(3) -0.006(3) 0.015(3)
C2 0.019(3) 0.019(3) 0.026(3) -0.004(2) 0.011(2) -0.005(2)
C4 0.031(3) 0.019(3) 0.038(3) -0.001(2) 0.018(3) 0.003(2)
C5 0.027(3) 0.020(3) 0.034(3) -0.007(2) 0.011(3) -0.003(2)
C11 0.022(3) 0.030(3) 0.024(3) -0.001(2) 0.002(2) 0.003(2)
C18 0.035(4) 0.012(2) 0.042(4) 0.005(2) 0.014(3) 0.003(2)
C14 0.023(3) 0.022(3) 0.019(3) -0.004(2) 0.012(2) -0.006(2)
C13 0.027(3) 0.015(3) 0.017(3) 0.000(2) 0.009(2) -0.005(2)
C27 0.033(3) 0.018(3) 0.053(4) 0.000(3) 0.031(3) -0.005(2)
B1 0.031(4) 0.014(3) 0.035(4) 0.005(3) 0.024(3) 0.004(3)
C29 0.057(4) 0.017(3) 0.037(4) 0.000(3) 0.026(3) -0.009(3)
C30 0.062(5) 0.028(3) 0.033(3) -0.003(3) 0.015(3) -0.012(3)
C28 0.026(4) 0.097(6) 0.100(7) 0.068(5) -0.009(4) -0.027(4)

loop_
_geom_bond_atom_site_label_1
_geom_bond_atom_site_label_2
_geom_bond_distance
_geom_bond_site_symmetry_2
_geom_bond_publ_flag
Ni1 B1 2.172(6) . ?
Ni1 P1 2.2061(14) . ?
Ni1 P2 2.2101(14) . ?
P1 C13 1.841(5) . ?
P1 C1 1.852(5) . ?
P1 C7 1.859(5) . ?
P2 C21 1.846(5) . ?
P2 C14 1.847(5) . ?
P2 C15 1.862(5) . ?
C7 C8 1.517(7) . ?
C7 C12 1.539(7) . ?
C9 C10 1.523(7) . ?
C9 C8 1.526(8) . ?
C26 C25 1.519(7) . ?
C26 C21 1.524(7) . ?
C21 C22 1.540(7) . ?
C1 C6 1.527(7) . ?
C1 C2 1.534(7) . ?
C15 C16 1.515(7) . ?
C15 C20 1.539(7) . ?
C12 C11 1.510(7) . ?
C17 C18 1.526(7) . ?
C17 C16 1.531(7) . ?
C23 C22 1.511(7) . ?
C23 C24 1.513(8) . ?
C25 C24 1.511(8) . ?
C6 C5 1.525(7) . ?
C20 C19 1.523(7) . ?
C3 C4 1.515(7) . ?
C3 C2 1.525(7) . ?
C19 C18 1.519(7) . ?
C10 C11 1.529(7) . ?
C4 C5 1.505(8) . ?
C14 C13 1.528(7) . ?
C27 C28 1.531(10) . ?
C27 B1 1.600(9) . ?
B1 C29 1.604(9) . ?
C29 C30 1.515(8) . ?
